data_4506891
loop_
_publ_author_name
'Guo, Qianqian'
'Xu, Chunying'
'Zhao, Bei'
'Jia, Yanyuan'
'Hou, Hongwei'
'Fan, Yaoting'

_publ_section_title
;
 Syntheses, Characterizations, and Properties of Five Interpenetrating
 Complexes Based on 1,4-Benzenedicarboxylic Acid and a Series of
 Benzimidazole-Based Linkers
;
_journal_issue 11
_journal_name_full 'Crystal Growth &amp; Design'
_journal_page_first 5439
_journal_paper_doi 10.1021/cg3010272
_journal_volume 12
_journal_year 2012
_chemical_formula_moiety 'C29 H28 N4 O4 Zn, H2O'
_chemical_formula_sum 'C29 H30 N4 O5 Zn'
_chemical_formula_weight 579.94
_chemical_name_systematic
; 
 ? 
;
_space_group_IT_number 73
_symmetry_cell_setting orthorhombic
_symmetry_space_group_name_Hall '-I 2b 2c'
_symmetry_space_group_name_H-M 'I b c a'
_atom_sites_solution_hydrogens geom
_atom_sites_solution_primary direct
_atom_sites_solution_secondary difmap
_audit_creation_method SHELXL-97
_cell_angle_alpha 90.00
_cell_angle_beta 90.00
_cell_angle_gamma 90.00
_cell_formula_units_Z 8
_cell_length_a 17.834(4)
_cell_length_b 18.075(4)
_cell_length_c 16.151(3)
_cell_measurement_reflns_used 5409
_cell_measurement_temperature 293(2)
_cell_measurement_theta_max 27.8924
_cell_measurement_theta_min 2.2534
_cell_volume 5206.3(19)
_computing_cell_refinement 'CrystalClear (Rigaku/MSC Inc., 2006)'
_computing_data_collection 'CrystalClear (Rigaku/MSC Inc., 2006)'
_computing_data_reduction 'CrystalClear (Rigaku/MSC Inc., 2006)'
_computing_molecular_graphics SHELXTL
_computing_publication_material SHELXTL
_computing_structure_refinement 'SHELXL-97 (Sheldrick, 1997)'
_computing_structure_solution 'SHELXS-97 (Sheldrick, 1990)'
_diffrn_ambient_temperature 293(2)
_diffrn_detector_area_resol_mean 28.5714
_diffrn_measured_fraction_theta_full 0.961
_diffrn_measured_fraction_theta_max 0.961
_diffrn_measurement_device_type 'Rigaku Saturn'
_diffrn_measurement_method \w
_diffrn_radiation_monochromator graphite
_diffrn_radiation_source 'fine-focus sealed tube'
_diffrn_radiation_type MoK\a
_diffrn_radiation_wavelength 0.71073
_diffrn_reflns_av_R_equivalents 0.0836
_diffrn_reflns_av_sigmaI/netI 0.0759
_diffrn_reflns_limit_h_max 21
_diffrn_reflns_limit_h_min -15
_diffrn_reflns_limit_k_max 21
_diffrn_reflns_limit_k_min -21
_diffrn_reflns_limit_l_max 13
_diffrn_reflns_limit_l_min -18
_diffrn_reflns_number 8558
_diffrn_reflns_theta_full 25.00
_diffrn_reflns_theta_max 25.00
_diffrn_reflns_theta_min 2.25
_exptl_absorpt_coefficient_mu 0.992
_exptl_absorpt_correction_T_max 1.0000
_exptl_absorpt_correction_T_min 0.5804
_exptl_absorpt_correction_type multi-scan
_exptl_absorpt_process_details 'Jacobson, R. (1998) Private communication'
_exptl_crystal_colour Colorless
_exptl_crystal_density_diffrn 1.480
_exptl_crystal_density_method 'not measured'
_exptl_crystal_description Prism
_exptl_crystal_F_000 2416
_exptl_crystal_size_max 0.20
_exptl_crystal_size_mid 0.17
_exptl_crystal_size_min 0.16
_refine_diff_density_max 0.415
_refine_diff_density_min -0.563
_refine_diff_density_rms 0.082
_refine_ls_extinction_method none
_refine_ls_goodness_of_fit_ref 1.147
_refine_ls_hydrogen_treatment mixed
_refine_ls_matrix_type full
_refine_ls_number_parameters 183
_refine_ls_number_reflns 2208
_refine_ls_number_restraints 1
_refine_ls_restrained_S_all 1.147
_refine_ls_R_factor_all 0.1039
_refine_ls_R_factor_gt 0.0702
_refine_ls_shift/su_max 0.001
_refine_ls_shift/su_mean 0.000
_refine_ls_structure_factor_coef Fsqd
_refine_ls_weighting_details 'calc w=1/[\s^2^(Fo^2^)+(0.0796P)^2^+2.0428P] where P=(Fo^2^+2Fc^2^)/3'
_refine_ls_weighting_scheme calc
_refine_ls_wR_factor_gt 0.1577
_refine_ls_wR_factor_ref 0.1824
_reflns_number_gt 1693
_reflns_number_total 2208
_reflns_threshold_expression >2sigma(I)
_cod_data_source_file cg3010272_si_002.cif
_cod_data_source_block 4
_cod_depositor_comments
;
The following automatic conversions were performed:

'_symmetry_cell_setting' value 'Orthorhombic' changed to
'orthorhombic' according to
/home/saulius/struct/CIF-dictionaries/cif_core.dic dictionary named
'cif_core.dic' version 2.4.2 from
2011-04-26.

'_exptl_absorpt_correction_type' value 'Multi-scan'
changed to 'multi-scan' according to
/home/saulius/struct/CIF-dictionaries/cif_core.dic dictionary named
'cif_core.dic' version 2.4.2 from 2011-04-26.

Automatic conversion script
Id: cif_fix_values 1891 2012-01-12 08:04:46Z andrius 
;
_cod_original_cell_volume 5206.3(18)
_cod_database_code 4506891

loop_
_symmetry_equiv_pos_as_xyz
'x, y, z'
'-x+1/2, -y, z+1/2'
'-x, y+1/2, -z+1/2'
'x+1/2, -y+1/2, -z'
'x+1/2, y+1/2, z+1/2'
'-x+1, -y+1/2, z+1'
'-x+1/2, y+1, -z+1'
'x+1, -y+1, -z+1/2'
'-x, -y, -z'
'x-1/2, y, -z-1/2'
'x, -y-1/2, z-1/2'
'-x-1/2, y-1/2, z'
'-x+1/2, -y+1/2, -z+1/2'
'x, y+1/2, -z'
'x+1/2, -y, z'
'-x, y, z+1/2'

loop_
_atom_site_label
_atom_site_type_symbol
_atom_site_fract_x
_atom_site_fract_y
_atom_site_fract_z
_atom_site_U_iso_or_equiv
_atom_site_adp_type
_atom_site_occupancy
_atom_site_symmetry_multiplicity
_atom_site_calc_flag
_atom_site_refinement_flags
Zn1 Zn 0.2500 0.31783(4) 0.0000 0.0324(3) Uani 1 2 d S
N1 N 0.25855(19) 0.2467(2) 0.0984(3) 0.0332(9) Uani 1 1 d .
N2 N 0.3045(2) 0.1643(2) 0.1872(3) 0.0392(11) Uani 1 1 d .
O1 O 0.15345(18) 0.3667(2) 0.0178(2) 0.0465(10) Uani 1 1 d .
O2 O 0.18912(19) 0.4523(2) -0.0733(2) 0.0497(10) Uani 1 1 d .
O3 O 0.2500 0.0888(5) 1.0000 0.090(2) Uani 1 2 d SD
C1 C 0.1984(3) 0.2140(3) 0.1420(3) 0.0335(11) Uani 1 1 d .
C2 C 0.1213(3) 0.2251(3) 0.1378(3) 0.0421(13) Uani 1 1 d .
H2 H 0.1006 0.2594 0.1015 0.051 Uiso 1 1 calc R
C3 C 0.0772(3) 0.1837(3) 0.1891(3) 0.0496(15) Uani 1 1 d .
H3 H 0.0255 0.1902 0.1869 0.060 Uiso 1 1 calc R
C4 C 0.1065(3) 0.1319(3) 0.2451(3) 0.0565(16) Uani 1 1 d .
H4 H 0.0742 0.1049 0.2787 0.068 Uiso 1 1 calc R
C5 C 0.1826(3) 0.1207(3) 0.2505(3) 0.0485(14) Uani 1 1 d .
H5 H 0.2031 0.0869 0.2876 0.058 Uiso 1 1 calc R
C6 C 0.2270(3) 0.1621(3) 0.1978(3) 0.0343(11) Uani 1 1 d .
C7 C 0.3199(3) 0.2138(3) 0.1273(3) 0.0356(12) Uani 1 1 d .
C8 C 0.3974(3) 0.2269(3) 0.0971(3) 0.0511(15) Uani 1 1 d .
H8A H 0.4001 0.2745 0.0710 0.077 Uiso 1 1 calc R
H8B H 0.4107 0.1892 0.0579 0.077 Uiso 1 1 calc R
H8C H 0.4316 0.2254 0.1430 0.077 Uiso 1 1 calc R
C9 C 0.3583(3) 0.1193(3) 0.2345(3) 0.0417(13) Uani 1 1 d .
H9A H 0.3366 0.1078 0.2881 0.050 Uiso 1 1 calc R
H9B H 0.4032 0.1483 0.2441 0.050 Uiso 1 1 calc R
C10 C 0.3802(3) 0.0479(3) 0.1926(3) 0.0411(13) Uani 1 1 d .
H10A H 0.4086 0.0589 0.1428 0.049 Uiso 1 1 calc R
H10B H 0.3354 0.0212 0.1766 0.049 Uiso 1 1 calc R
C11 C 0.4273(4) 0.0000 0.2500 0.048(2) Uani 1 2 d S
H11A H 0.4593 0.0317 0.2831 0.058 Uiso 0.50 1 calc PR
H11B H 0.4593 -0.0317 0.2169 0.058 Uiso 0.50 1 calc PR
C12 C -0.0555(3) 0.4677(3) 0.0469(3) 0.0433(13) Uani 1 1 d .
H12 H -0.0927 0.4454 0.0785 0.052 Uiso 1 1 calc R
C13 C 0.0127(3) 0.4316(3) 0.0356(4) 0.0437(14) Uani 1 1 d .
H13 H 0.0208 0.3857 0.0599 0.052 Uiso 1 1 calc R
C14 C 0.0686(3) 0.4641(3) -0.0119(3) 0.0341(12) Uani 1 1 d .
C15 C 0.1432(3) 0.4262(3) -0.0247(4) 0.0389(13) Uani 1 1 d .
H3B H 0.273(4) 0.059(3) 0.969(4) 0.09(3) Uiso 1 1 d D

loop_
_atom_site_aniso_label
_atom_site_aniso_U_11
_atom_site_aniso_U_22
_atom_site_aniso_U_33
_atom_site_aniso_U_23
_atom_site_aniso_U_13
_atom_site_aniso_U_12
Zn1 0.0272(5) 0.0239(5) 0.0462(6) 0.000 -0.0001(3) 0.000
N1 0.031(2) 0.024(2) 0.045(2) 0.0003(19) 0.0020(19) -0.0012(17)
N2 0.035(2) 0.038(3) 0.044(3) 0.006(2) -0.002(2) 0.005(2)
O1 0.0336(19) 0.029(2) 0.077(3) 0.0034(18) 0.0018(18) 0.0068(16)
O2 0.039(2) 0.062(3) 0.048(2) -0.001(2) 0.0037(18) 0.0107(19)
O3 0.114(7) 0.052(5) 0.104(6) 0.000 0.032(5) 0.000
C1 0.034(2) 0.023(3) 0.044(3) -0.005(2) 0.000(2) -0.005(2)
C2 0.036(3) 0.037(3) 0.053(3) -0.002(2) 0.000(3) 0.003(2)
C3 0.036(3) 0.051(4) 0.061(4) 0.001(3) 0.003(3) -0.004(3)
C4 0.057(4) 0.054(4) 0.059(4) -0.004(3) 0.014(3) -0.017(3)
C5 0.065(4) 0.041(3) 0.040(3) 0.005(3) -0.001(3) -0.004(3)
C6 0.039(3) 0.033(3) 0.031(3) -0.004(2) 0.001(2) 0.003(2)
C7 0.035(3) 0.033(3) 0.039(3) 0.001(2) -0.001(2) 0.001(2)
C8 0.035(3) 0.052(4) 0.066(4) 0.013(3) -0.004(3) 0.009(3)
C9 0.046(3) 0.034(3) 0.046(3) 0.005(2) -0.007(3) 0.004(2)
C10 0.048(3) 0.033(3) 0.042(3) 0.000(2) 0.001(3) -0.001(2)
C11 0.039(4) 0.042(5) 0.063(5) 0.013(4) 0.000 0.000
C12 0.040(3) 0.041(3) 0.049(3) 0.005(3) 0.009(3) 0.008(2)
C13 0.039(3) 0.036(3) 0.057(3) 0.005(2) -0.001(3) 0.012(2)
C14 0.033(3) 0.033(3) 0.037(3) 0.000(2) -0.003(2) 0.007(2)
C15 0.034(3) 0.032(3) 0.051(3) -0.008(2) -0.005(3) 0.005(2)

loop_
_atom_type_symbol
_atom_type_description
_atom_type_scat_dispersion_real
_atom_type_scat_dispersion_imag
_atom_type_scat_source
C C 0.0033 0.0016 'International Tables Vol C Tables 4.2.6.8 and 6.1.1.4'
H H 0.0000 0.0000 'International Tables Vol C Tables 4.2.6.8 and 6.1.1.4'
N N 0.0061 0.0033 'International Tables Vol C Tables 4.2.6.8 and 6.1.1.4'
O O 0.0106 0.0060 'International Tables Vol C Tables 4.2.6.8 and 6.1.1.4'
Zn Zn 0.2839 1.4301 'International Tables Vol C Tables 4.2.6.8 and 6.1.1.4'

loop_
_geom_angle_atom_site_label_1
_geom_angle_atom_site_label_2
_geom_angle_atom_site_label_3
_geom_angle
_geom_angle_site_symmetry_1
_geom_angle_site_symmetry_3
O1 Zn1 O1 126.4(2) 7_544 .
O1 Zn1 N1 103.58(14) 7_544 7_544
O1 Zn1 N1 109.36(15) . 7_544
O1 Zn1 N1 109.36(15) 7_544 .
O1 Zn1 N1 103.58(14) . .
N1 Zn1 N1 102.3(2) 7_544 .
C7 N1 C1 105.3(4) . .
C7 N1 Zn1 127.9(3) . .
C1 N1 Zn1 126.3(3) . .
C7 N2 C6 108.1(4) . .
C7 N2 C9 127.4(4) . .
C6 N2 C9 124.5(4) . .
C15 O1 Zn1 115.0(3) . .
C2 C1 C6 119.3(5) . .
C2 C1 N1 131.7(5) . .
C6 C1 N1 108.9(4) . .
C3 C2 C1 117.4(5) . .
C3 C2 H2 121.3 . .
C1 C2 H2 121.3 . .
C2 C3 C4 122.8(5) . .
C2 C3 H3 118.6 . .
C4 C3 H3 118.6 . .
C5 C4 C3 120.5(5) . .
C5 C4 H4 119.8 . .
C3 C4 H4 119.8 . .
C4 C5 C6 116.5(5) . .
C4 C5 H5 121.8 . .
C6 C5 H5 121.8 . .
C5 C6 N2 131.3(5) . .
C5 C6 C1 123.4(5) . .
N2 C6 C1 105.3(4) . .
N1 C7 N2 112.4(4) . .
N1 C7 C8 125.4(4) . .
N2 C7 C8 122.1(4) . .
C7 C8 H8A 109.5 . .
C7 C8 H8B 109.5 . .
H8A C8 H8B 109.5 . .
C7 C8 H8C 109.5 . .
H8A C8 H8C 109.5 . .
H8B C8 H8C 109.5 . .
N2 C9 C10 114.1(4) . .
N2 C9 H9A 108.7 . .
C10 C9 H9A 108.7 . .
N2 C9 H9B 108.7 . .
C10 C9 H9B 108.7 . .
H9A C9 H9B 107.6 . .
C9 C10 C11 110.9(4) . .
C9 C10 H10A 109.5 . .
C11 C10 H10A 109.5 . .
C9 C10 H10B 109.5 . .
C11 C10 H10B 109.5 . .
H10A C10 H10B 108.0 . .
C10 C11 C10 113.0(6) . 8_445
C10 C11 H11A 109.0 . .
C10 C11 H11A 109.0 8_445 .
C10 C11 H11B 109.0 . .
C10 C11 H11B 109.0 8_445 .
H11A C11 H11B 107.8 . .
C14 C12 C13 121.0(5) 9_565 .
C14 C12 H12 119.5 9_565 .
C13 C12 H12 119.5 . .
C12 C13 C14 120.1(5) . .
C12 C13 H13 119.9 . .
C14 C13 H13 119.9 . .
C12 C14 C13 118.9(5) 9_565 .
C12 C14 C15 120.1(5) 9_565 .
C13 C14 C15 121.1(5) . .
O2 C15 O1 124.5(5) . .
O2 C15 C14 120.0(5) . .
O1 C15 C14 115.5(5) . .

loop_
_geom_bond_atom_site_label_1
_geom_bond_atom_site_label_2
_geom_bond_distance
_geom_bond_site_symmetry_2
Zn1 O1 1.956(3) 7_544
Zn1 O1 1.956(3) .
Zn1 N1 2.050(4) 7_544
Zn1 N1 2.050(4) .
N1 C7 1.329(6) .
N1 C1 1.414(6) .
N2 C7 1.346(6) .
N2 C6 1.393(6) .
N2 C9 1.473(6) .
O1 C15 1.289(6) .
O2 C15 1.229(6) .
O3 H3B 0.848(10) .
C1 C2 1.390(6) .
C1 C6 1.397(7) .
C2 C3 1.366(7) .
C2 H2 0.9300 .
C3 C4 1.403(8) .
C3 H3 0.9300 .
C4 C5 1.374(7) .
C4 H4 0.9300 .
C5 C6 1.383(7) .
C5 H5 0.9300 .
C7 C8 1.484(6) .
C8 H8A 0.9600 .
C8 H8B 0.9600 .
C8 H8C 0.9600 .
C9 C10 1.508(6) .
C9 H9A 0.9700 .
C9 H9B 0.9700 .
C10 C11 1.521(6) .
C10 H10A 0.9700 .
C10 H10B 0.9700 .
C11 C10 1.521(6) 8_445
C11 H11A 0.9700 .
C11 H11B 0.9700 .
C12 C14 1.375(7) 9_565
C12 C13 1.392(6) .
C12 H12 0.9300 .
C13 C14 1.389(7) .
C13 H13 0.9300 .
C14 C12 1.375(7) 9_565
C14 C15 1.510(7) .
